data_7218684
loop_
_publ_author_name
'Lee, Sze Koon'
'Tan, Kong Wai'
'Weng, Ng Seik'

_publ_section_title
;
 Zinc, copper and nickel derivatives of 2-[2-bromoethyliminomethyl]phenol
 as topoisomerase inhibitors exhibiting anti-proliferative and
 anti-metastatic properties
;
_journal_name_full 'RSC Adv.'
_journal_paper_doi 10.1039/C4RA09256B
_journal_year 2014
_chemical_formula_moiety 'Ni (H2 O)4 (C9 H9 N O) 2+, 2Br -'
_chemical_formula_sum 'C18 H26 Br2 N2 Ni O6'
_chemical_formula_weight 584.94
_chemical_name_systematic
; 
 ? 
;
_space_group_IT_number 14
_symmetry_cell_setting monoclinic
_symmetry_space_group_name_Hall '-P 2ybc'
_symmetry_space_group_name_H-M 'P 1 21/c 1'
_atom_sites_solution_hydrogens geom
_atom_sites_solution_primary direct
_atom_sites_solution_secondary difmap
_audit_creation_method SHELXL-97
_cell_angle_alpha 90.00
_cell_angle_beta 93.857(2)
_cell_angle_gamma 90.00
_cell_formula_units_Z 2
_cell_length_a 11.2099(2)
_cell_length_b 7.3582(2)
_cell_length_c 13.2536(3)
_cell_measurement_reflns_used 3215
_cell_measurement_temperature 100(2)
_cell_measurement_theta_max 76.3992
_cell_measurement_theta_min 3.9491
_cell_volume 1090.74(4)
_computing_cell_refinement 'CrysAlis PRO (Agilent, 2012)'
_computing_data_collection 'CrysAlis PRO (Agilent, 2012)'
_computing_data_reduction 'CrysAlis PRO (Agilent, 2012)'
_computing_molecular_graphics 'X-Seed (Barbour, 2001)'
_computing_publication_material 'publCIF (Westrip, 2010)'
_computing_structure_refinement 'SHELXL-97 (Sheldrick, 2008)'
_computing_structure_solution 'SHELXS-97 (Sheldrick, 2008)'
_diffrn_ambient_temperature 100(2)
_diffrn_detector_area_resol_mean 10.4041
_diffrn_measured_fraction_theta_full 0.989
_diffrn_measured_fraction_theta_max 0.989
_diffrn_measurement_device_type 'Agilent Technologies SuperNova Dual diffractometer with Atlas detector'
_diffrn_measurement_method '\w scan'
_diffrn_radiation_monochromator Mirror
_diffrn_radiation_source 'SuperNova (Cu) X-ray Source'
_diffrn_radiation_type CuK\a
_diffrn_radiation_wavelength 1.54184
_diffrn_reflns_av_R_equivalents 0.0225
_diffrn_reflns_av_sigmaI/netI 0.0224
_diffrn_reflns_limit_h_max 9
_diffrn_reflns_limit_h_min -14
_diffrn_reflns_limit_k_max 9
_diffrn_reflns_limit_k_min -7
_diffrn_reflns_limit_l_max 16
_diffrn_reflns_limit_l_min -13
_diffrn_reflns_number 5502
_diffrn_reflns_theta_full 76.60
_diffrn_reflns_theta_max 76.60
_diffrn_reflns_theta_min 3.95
_diffrn_standards_decay_% 0
_diffrn_standards_interval_count 0
_diffrn_standards_interval_time 0
_diffrn_standards_number 0
_exptl_absorpt_coefficient_mu 5.898
_exptl_absorpt_correction_T_max 0.3202
_exptl_absorpt_correction_T_min 0.3202
_exptl_absorpt_correction_type multi-scan
_exptl_absorpt_process_details 'CrysAlis PRO (Agilent, 2012)'
_exptl_crystal_colour olive
_exptl_crystal_density_diffrn 1.781
_exptl_crystal_density_method 'not measured'
_exptl_crystal_description pyramid
_exptl_crystal_F_000 588
_exptl_crystal_size_max 0.25
_exptl_crystal_size_mid 0.25
_exptl_crystal_size_min 0.25
_refine_diff_density_max 0.533
_refine_diff_density_min -0.677
_refine_diff_density_rms 0.091
_refine_ls_extinction_coef 0.0034(3)
_refine_ls_extinction_expression Fc^*^=kFc[1+0.001xFc^2^\l^3^/sin(2\q)]^-1/4^
_refine_ls_extinction_method SHELXL
_refine_ls_goodness_of_fit_ref 1.054
_refine_ls_hydrogen_treatment mixed
_refine_ls_matrix_type full
_refine_ls_number_parameters 150
_refine_ls_number_reflns 2268
_refine_ls_number_restraints 4
_refine_ls_restrained_S_all 1.053
_refine_ls_R_factor_all 0.0314
_refine_ls_R_factor_gt 0.0300
_refine_ls_shift/su_max 0.001
_refine_ls_shift/su_mean 0.001
_refine_ls_structure_factor_coef Fsqd
_refine_ls_weighting_details 'calc w=1/[\s^2^(Fo^2^)+(0.0565P)^2^+0.6450P] where P=(Fo^2^+2Fc^2^)/3'
_refine_ls_weighting_scheme calc
_refine_ls_wR_factor_gt 0.0855
_refine_ls_wR_factor_ref 0.0869
_reflns_number_gt 2155
_reflns_number_total 2268
_reflns_threshold_expression I>2\s(I)
_cod_data_source_file c4ra09256b2.cif
_cod_data_source_block ni
_cod_original_sg_symbol_H-M 'P 21/c'
_cod_database_code 7218684

loop_
_symmetry_equiv_pos_as_xyz
'x, y, z'
'-x, y+1/2, -z+1/2'
'-x, -y, -z'
'x, -y-1/2, z-1/2'

loop_
_atom_site_label
_atom_site_type_symbol
_atom_site_fract_x
_atom_site_fract_y
_atom_site_fract_z
_atom_site_U_iso_or_equiv
_atom_site_adp_type
_atom_site_occupancy
_atom_site_symmetry_multiplicity
_atom_site_calc_flag
_atom_site_refinement_flags
Br1 Br 0.63686(2) -0.02878(4) 0.346503(18) 0.02195(13) Uani 1 1 d .
Ni1 Ni 0.5000 0.5000 0.5000 0.01850(16) Uani 1 2 d S
O1 O 0.05109(13) 0.6999(2) 0.47938(14) 0.0255(4) Uani 1 1 d .
O1W O 0.44393(14) 0.2445(2) 0.44944(13) 0.0234(3) Uani 1 1 d D
H11 H 0.492(3) 0.179(4) 0.420(3) 0.048(10) Uiso 1 1 d D
H12 H 0.412(3) 0.171(5) 0.489(3) 0.058(12) Uiso 1 1 d D
O2W O 0.54826(15) 0.5479(3) 0.35291(13) 0.0240(4) Uani 1 1 d D
H21 H 0.577(5) 0.652(4) 0.341(4) 0.093(18) Uiso 1 1 d D
H22 H 0.497(3) 0.515(5) 0.306(2) 0.045(11) Uiso 1 1 d D
N1 N 0.32829(16) 0.5956(3) 0.46259(15) 0.0219(4) Uani 1 1 d .
C1 C 0.31314(19) 0.7475(3) 0.41687(17) 0.0215(5) Uani 1 1 d .
H1 H 0.3853 0.8021 0.3985 0.026 Uiso 1 1 calc R
C2 C 0.20580(18) 0.8536(3) 0.38733(17) 0.0206(4) Uani 1 1 d .
C3 C 0.2269(2) 1.0007(4) 0.3228(2) 0.0247(5) Uani 1 1 d .
H3 H 0.3063 1.0216 0.3047 0.030 Uiso 1 1 calc R
C4 C 0.1384(2) 1.1152(4) 0.28492(19) 0.0299(5) Uani 1 1 d .
H4 H 0.1562 1.2138 0.2422 0.036 Uiso 1 1 calc R
C5 C 0.0210(2) 1.0836(4) 0.31067(19) 0.0276(5) Uani 1 1 d .
H5 H -0.0421 1.1588 0.2835 0.033 Uiso 1 1 calc R
C6 C -0.0030(2) 0.9439(4) 0.37517(19) 0.0245(5) Uani 1 1 d .
H6 H -0.0828 0.9248 0.3930 0.029 Uiso 1 1 calc R
C7 C 0.08809(19) 0.8293(3) 0.41506(17) 0.0208(4) Uani 1 1 d .
C8 C 0.13872(19) 0.6169(4) 0.54836(18) 0.0235(5) Uani 1 1 d .
H8A H 0.0976 0.5440 0.5983 0.028 Uiso 1 1 calc R
H8B H 0.1850 0.7131 0.5856 0.028 Uiso 1 1 calc R
C9 C 0.2238(2) 0.4956(4) 0.4954(2) 0.0241(5) Uani 1 1 d .
H9A H 0.2516 0.3966 0.5418 0.029 Uiso 1 1 calc R
H9B H 0.1807 0.4395 0.4356 0.029 Uiso 1 1 calc R

loop_
_atom_site_aniso_label
_atom_site_aniso_U_11
_atom_site_aniso_U_22
_atom_site_aniso_U_33
_atom_site_aniso_U_23
_atom_site_aniso_U_13
_atom_site_aniso_U_12
Br1 0.02078(17) 0.02235(19) 0.02284(18) -0.00084(8) 0.00239(10) 0.00212(8)
Ni1 0.0149(3) 0.0207(3) 0.0200(3) -0.0005(2) 0.0015(2) 0.0031(2)
O1 0.0150(7) 0.0243(9) 0.0373(9) 0.0043(8) 0.0026(6) -0.0001(6)
O1W 0.0230(8) 0.0207(8) 0.0268(8) -0.0030(7) 0.0040(6) 0.0022(7)
O2W 0.0223(8) 0.0278(9) 0.0221(8) -0.0016(7) 0.0029(6) 0.0006(7)
N1 0.0165(8) 0.0253(11) 0.0241(9) 0.0002(8) 0.0023(7) 0.0026(8)
C1 0.0171(9) 0.0261(12) 0.0214(10) 0.0012(9) 0.0022(8) 0.0015(9)
C2 0.0170(9) 0.0239(12) 0.0205(10) 0.0002(9) -0.0010(7) 0.0013(9)
C3 0.0209(12) 0.0328(13) 0.0204(12) 0.0022(10) 0.0024(9) 0.0021(10)
C4 0.0367(13) 0.0316(13) 0.0216(11) 0.0053(10) 0.0026(9) 0.0060(11)
C5 0.0296(12) 0.0311(13) 0.0214(11) -0.0030(10) -0.0032(9) 0.0125(10)
C6 0.0200(10) 0.0278(12) 0.0254(11) -0.0078(10) -0.0014(9) 0.0053(9)
C7 0.0192(10) 0.0201(11) 0.0227(10) -0.0044(9) -0.0009(8) -0.0011(8)
C8 0.0201(10) 0.0242(12) 0.0266(11) 0.0020(10) 0.0041(8) -0.0016(9)
C9 0.0186(11) 0.0231(11) 0.0305(13) 0.0000(10) 0.0023(9) 0.0026(9)

loop_
_atom_type_symbol
_atom_type_description
_atom_type_scat_dispersion_real
_atom_type_scat_dispersion_imag
_atom_type_scat_source
C C 0.0181 0.0091 'International Tables Vol C Tables 4.2.6.8 and 6.1.1.4'
H H 0.0000 0.0000 'International Tables Vol C Tables 4.2.6.8 and 6.1.1.4'
N N 0.0311 0.0180 'International Tables Vol C Tables 4.2.6.8 and 6.1.1.4'
O O 0.0492 0.0322 'International Tables Vol C Tables 4.2.6.8 and 6.1.1.4'
Ni Ni -3.0029 0.5091 'International Tables Vol C Tables 4.2.6.8 and 6.1.1.4'
Br Br -0.6763 1.2805 'International Tables Vol C Tables 4.2.6.8 and 6.1.1.4'

loop_
_geom_angle_atom_site_label_1
_geom_angle_atom_site_label_2
_geom_angle_atom_site_label_3
_geom_angle
_geom_angle_site_symmetry_1
_geom_angle_site_symmetry_3
N1 Ni1 N1 180.0 . 3_666
N1 Ni1 O1W 88.51(7) . .
N1 Ni1 O1W 91.49(7) 3_666 .
N1 Ni1 O1W 91.49(7) . 3_666
N1 Ni1 O1W 88.51(7) 3_666 3_666
O1W Ni1 O1W 180.0 . 3_666
N1 Ni1 O2W 89.19(7) . 3_666
N1 Ni1 O2W 90.81(7) 3_666 3_666
O1W Ni1 O2W 93.24(7) . 3_666
O1W Ni1 O2W 86.76(7) 3_666 3_666
N1 Ni1 O2W 90.81(7) . .
N1 Ni1 O2W 89.19(7) 3_666 .
O1W Ni1 O2W 86.76(7) . .
O1W Ni1 O2W 93.24(7) 3_666 .
O2W Ni1 O2W 180.0 3_666 .
C7 O1 C8 118.24(17) . .
Ni1 O1W H11 118(3) . .
Ni1 O1W H12 121(3) . .
H11 O1W H12 103(4) . .
Ni1 O2W H21 117(4) . .
Ni1 O2W H22 115(3) . .
H21 O2W H22 112(4) . .
C1 N1 C9 119.61(19) . .
C1 N1 Ni1 120.05(16) . .
C9 N1 Ni1 120.18(16) . .
N1 C1 C2 132.3(2) . .
N1 C1 H1 113.8 . .
C2 C1 H1 113.8 . .
C7 C2 C3 117.1(2) . .
C7 C2 C1 129.1(2) . .
C3 C2 C1 113.8(2) . .
C4 C3 C2 123.2(2) . .
C4 C3 H3 118.4 . .
C2 C3 H3 118.4 . .
C3 C4 C5 118.5(3) . .
C3 C4 H4 120.8 . .
C5 C4 H4 120.8 . .
C6 C5 C4 120.2(2) . .
C6 C5 H5 119.9 . .
C4 C5 H5 119.9 . .
C5 C6 C7 121.1(2) . .
C5 C6 H6 119.5 . .
C7 C6 H6 119.5 . .
O1 C7 C6 114.4(2) . .
O1 C7 C2 125.7(2) . .
C6 C7 C2 119.9(2) . .
O1 C8 C9 112.4(2) . .
O1 C8 H8A 109.1 . .
C9 C8 H8A 109.1 . .
O1 C8 H8B 109.1 . .
C9 C8 H8B 109.1 . .
H8A C8 H8B 107.8 . .
N1 C9 C8 112.4(2) . .
N1 C9 H9A 109.1 . .
C8 C9 H9A 109.1 . .
N1 C9 H9B 109.1 . .
C8 C9 H9B 109.1 . .
H9A C9 H9B 107.9 . .

loop_
_geom_bond_atom_site_label_1
_geom_bond_atom_site_label_2
_geom_bond_distance
_geom_bond_site_symmetry_2
Ni1 N1 2.0778(18) .
Ni1 N1 2.0778(18) 3_666
Ni1 O1W 2.0790(18) .
Ni1 O1W 2.0790(18) 3_666
Ni1 O2W 2.0879(18) 3_666
Ni1 O2W 2.0879(18) .
O1 C7 1.361(3) .
O1 C8 1.433(3) .
O1W H11 0.840(10) .
O1W H12 0.849(10) .
O2W H21 0.849(10) .
O2W H22 0.848(10) .
N1 C1 1.277(3) .
N1 C9 1.473(3) .
C1 C2 1.465(3) .
C1 H1 0.9500 .
C2 C7 1.405(3) .
C2 C3 1.409(4) .
C3 C4 1.371(4) .
C3 H3 0.9500 .
C4 C5 1.401(4) .
C4 H4 0.9500 .
C5 C6 1.375(4) .
C5 H5 0.9500 .
C6 C7 1.400(3) .
C6 H6 0.9500 .
C8 C9 1.513(3) .
C8 H8A 0.9900 .
C8 H8B 0.9900 .
C9 H9A 0.9900 .
C9 H9B 0.9900 .

loop_
_geom_hbond_atom_site_label_D
_geom_hbond_atom_site_label_H
_geom_hbond_atom_site_label_A
_geom_hbond_distance_DH
_geom_hbond_distance_HA
_geom_hbond_distance_DA
_geom_hbond_angle_DHA
_geom_hbond_site_symmetry_A
O1w H11 Br1 0.84(1) 2.48(1) 3.3134(16) 175(4) .
O1w H12 Br1 0.85(1) 2.51(2) 3.3141(17) 158(4) 3_656
O2w H21 Br1 0.85(1) 2.45(2) 3.2721(19) 165(5) 1_565
O2w H22 Br1 0.85(1) 2.46(1) 3.2973(18) 168(4) 2_655

loop_
_geom_torsion_atom_site_label_1
_geom_torsion_atom_site_label_2
_geom_torsion_atom_site_label_3
_geom_torsion_atom_site_label_4
_geom_torsion
_geom_torsion_site_symmetry_1
O1W Ni1 N1 C1 -136.13(19) .
O1W Ni1 N1 C1 43.87(19) 3_666
O2W Ni1 N1 C1 130.60(19) 3_666
O2W Ni1 N1 C1 -49.40(19) .
O1W Ni1 N1 C9 48.49(18) .
O1W Ni1 N1 C9 -131.51(18) 3_666
O2W Ni1 N1 C9 -44.77(18) 3_666
O2W Ni1 N1 C9 135.23(18) .
C9 N1 C1 C2 0.1(4) .
Ni1 N1 C1 C2 -175.3(2) .
N1 C1 C2 C7 10.7(4) .
N1 C1 C2 C3 -170.0(3) .
C7 C2 C3 C4 -1.8(4) .
C1 C2 C3 C4 178.8(2) .
C2 C3 C4 C5 -0.6(4) .
C3 C4 C5 C6 2.0(4) .
C4 C5 C6 C7 -1.0(4) .
C8 O1 C7 C6 -159.9(2) .
C8 O1 C7 C2 20.3(3) .
C5 C6 C7 O1 178.7(2) .
C5 C6 C7 C2 -1.5(4) .
C3 C2 C7 O1 -177.4(2) .
C1 C2 C7 O1 1.9(4) .
C3 C2 C7 C6 2.8(3) .
C1 C2 C7 C6 -177.9(2) .
C7 O1 C8 C9 -69.4(3) .
C1 N1 C9 C8 -46.7(3) .
Ni1 N1 C9 C8 128.75(18) .
O1 C8 C9 N1 88.5(2) .
